data_1577022
loop_
_publ_author_name
'Lv, Hui-Peng'
'Liao, Zhi-Lin'
'Gao, Di'
'Jiang, Kai-Wen'
'Yu, Si-Qi'
'Lei, Yi'
'Liu, Jian-Chun'
'Geng, Yi-Zhuo'
'Ai, Yong'
'Li, Peng-Fei'
'Qin, Yan'
'Chen, Xiao-Gang'

_publ_section_title
;
 2D Chiral Organic Salts with Large Piezoelectric Response
;
_journal_name_full 'Materials Horizons'
_journal_paper_doi 10.1039/D6MH00256K
_journal_year 2026
_chemical_absolute_configuration rm
_chemical_formula_moiety 'C8 H11 Br N, Cl'
_chemical_formula_sum 'C8 H11 Br Cl N'
_chemical_formula_weight 236.54
_space_group_crystal_system monoclinic
_space_group_IT_number 4
_space_group_name_Hall 'P 2yb'
_space_group_name_H-M_alt 'P 1 21 1'
_atom_sites_solution_hydrogens geom
_audit_creation_date 2025-11-11
_audit_creation_method
;
Olex2 1.3
(compiled 2020.11.12 svn.r5f609507 for OlexSys, GUI svn.r6408)
;
_audit_update_record
;
2025-12-17 deposited with the CCDC.	2026-03-31 downloaded from the CCDC.
;
_cell_angle_alpha 90
_cell_angle_beta 94.465(5)
_cell_angle_gamma 90
_cell_formula_units_Z 2
_cell_length_a 5.5085(3)
_cell_length_b 7.0767(4)
_cell_length_c 13.1384(7)
_cell_measurement_reflns_used 2201
_cell_measurement_temperature 390.03(10)
_cell_measurement_theta_max 71.6170
_cell_measurement_theta_min 6.2270
_cell_volume 510.61(5)
_computing_cell_refinement 'CrysAlisPro 1.171.43.129a (Rigaku OD, 2024)'
_computing_data_collection 'CrysAlisPro system (CCD 43.129a 64-bit (release 29-06-2024))'
_computing_data_reduction 'CrysAlisPro 1.171.43.129a (Rigaku OD, 2024)'
_computing_molecular_graphics 'Olex2 1.3 (Dolomanov et al., 2009)'
_computing_publication_material 'Olex2 1.3 (Dolomanov et al., 2009)'
_computing_structure_refinement 'SHELXL 2018/3 (Sheldrick, 2015)'
_computing_structure_solution 'SHELXT 2018/2 (Sheldrick, 2018)'
_diffrn_ambient_environment air
_diffrn_ambient_temperature 390.03(10)
_diffrn_detector 'Hybrid Pixel Array Detector'
_diffrn_detector_area_resol_mean 10.0000
_diffrn_detector_type 'HyPix-Arc 150'
_diffrn_measured_fraction_theta_full 0.975
_diffrn_measured_fraction_theta_max 0.952
_diffrn_measurement_details
;
List of Runs (angles in degrees, time in seconds):

  # Type    Start    End  Width  t~exp~   \w     \q     \k     \f   Frames
#--------------------------------------------------------------------------
  1  \w     41.00  66.00   0.50    0.05    --   60.23-136.00 120.00   50
  2  \w     45.00  70.00   0.50    0.05    --   74.99-136.00 120.00   50
  3  \w     79.00 104.00   0.50    0.05    --   74.99-133.00 -61.00   50
  4  \w     61.00  98.00   0.50    0.05    --   75.12-125.00   0.00   74
  5  \w     61.00  86.00   0.50    0.05    --   60.23-133.00 -61.00   50
  6  \w     37.00  69.00   0.50    0.05    --   74.99-133.00 -61.00   64
  7  \w     65.00  99.00   0.50    0.05    --   75.12-125.00 -30.00   68
  8  \w     33.00  67.00   0.50    0.05    --   75.12-125.00 -90.00   68
  9  \w     34.00  80.00   0.50    0.05    --   60.23-125.00-120.00   92
 10  \w     41.00  81.00   0.50    0.05    --   60.23  15.00-180.00   80
 11  \w   -102.00 -59.00   0.50    0.05    --  -60.72 -15.00 -90.00   86
 12  \w   -106.00 -71.00   0.50    0.05    --  -60.72 -15.00-150.00   70
 13  \w   -113.00 -75.00   0.50    0.05    --  -75.50 -15.00-120.00   76
 14  \w   -117.00 -67.00   0.50    0.05    --  -74.13 -15.00 -90.00  100
 15  \w   -121.00 -59.00   0.50    0.05    --  -75.50 -15.00 -30.00  124
 16  \w    -55.00 -28.00   0.50    0.05    --  -60.72 136.00-174.00   54
 17  \w    -93.00 -68.00   0.50    0.05    --  -74.13 136.00-174.00   50
 18  \w    -68.00 -37.00   0.50    0.05    --  -75.50 125.00 -60.00   62
 19  \w    -54.00 -29.00   0.50    0.05    --  -60.72 133.00   7.00   50
 20  \w    -75.00 -31.00   0.50    0.05    --  -74.13 133.00   7.00   88
 21  \w   -104.00 -78.00   0.50    0.05    --  -74.13 133.00   7.00   52
 22  \w    -99.00 -45.00   0.50    0.05    --  -79.20 121.00 -21.51  108
 23  \w    -98.00 -72.00   0.50    0.05    --  -75.50 125.00 -60.00   52
;
_diffrn_measurement_device 'four-circle diffractometer'
_diffrn_measurement_device_type 'XtaLAB Synergy R, DW system, HyPix-Arc 150'
_diffrn_measurement_method '\w scans'
_diffrn_orient_matrix_type 'CrysAlisPro convention (1999,Acta A55,543-557)'
_diffrn_orient_matrix_UB_11 0.0099254000
_diffrn_orient_matrix_UB_12 -0.1935117000
_diffrn_orient_matrix_UB_13 0.0537854000
_diffrn_orient_matrix_UB_21 0.0248600000
_diffrn_orient_matrix_UB_22 0.0994996000
_diffrn_orient_matrix_UB_23 0.1045726000
_diffrn_orient_matrix_UB_31 -0.2793662000
_diffrn_orient_matrix_UB_32 0.0020754000
_diffrn_orient_matrix_UB_33 0.0020226000
_diffrn_radiation_monochromator mirror
_diffrn_radiation_probe x-ray
_diffrn_radiation_type 'Cu K\a'
_diffrn_radiation_wavelength 1.54184
_diffrn_reflns_av_R_equivalents 0.0250
_diffrn_reflns_av_unetI/netI 0.0209
_diffrn_reflns_Laue_measured_fraction_full 0.975
_diffrn_reflns_Laue_measured_fraction_max 0.952
_diffrn_reflns_limit_h_max 3
_diffrn_reflns_limit_h_min -6
_diffrn_reflns_limit_k_max 8
_diffrn_reflns_limit_k_min -8
_diffrn_reflns_limit_l_max 16
_diffrn_reflns_limit_l_min -16
_diffrn_reflns_number 3000
_diffrn_reflns_point_group_measured_fraction_full 0.770
_diffrn_reflns_point_group_measured_fraction_max 0.740
_diffrn_reflns_theta_full 67.684
_diffrn_reflns_theta_max 72.236
_diffrn_reflns_theta_min 3.374
_diffrn_source 'Rotating-anode X-ray tube'
_diffrn_source_type 'Rigaku (Cu) X-ray Source'
_exptl_absorpt_coefficient_mu 7.418
_exptl_absorpt_correction_T_max 1.00000
_exptl_absorpt_correction_T_min 0.75351
_exptl_absorpt_correction_type multi-scan
_exptl_absorpt_process_details
;
CrysAlisPro 1.171.43.129a (Rigaku Oxford Diffraction, 2024)
Empirical absorption correction using spherical harmonics,
implemented in SCALE3 ABSPACK scaling algorithm.
;
_exptl_crystal_colour colourless
_exptl_crystal_colour_primary colourless
_exptl_crystal_density_diffrn 1.538
_exptl_crystal_description plate
_exptl_crystal_F_000 236
_exptl_crystal_size_max 0.15
_exptl_crystal_size_mid 0.12
_exptl_crystal_size_min 0.1
_refine_diff_density_max 0.464
_refine_diff_density_min -0.429
_refine_diff_density_rms 0.070
_refine_ls_abs_structure_details
;
 Flack x determined using 384 quotients [(I+)-(I-)]/[(I+)+(I-)]
 (Parsons, Flack and Wagner, Acta Cryst. B69 (2013) 249-259).
;
_refine_ls_abs_structure_Flack 0.11(6)
_refine_ls_extinction_method none
_refine_ls_goodness_of_fit_ref 1.078
_refine_ls_hydrogen_treatment constr
_refine_ls_matrix_type full
_refine_ls_number_parameters 102
_refine_ls_number_reflns 1489
_refine_ls_number_restraints 1
_refine_ls_restrained_S_all 1.077
_refine_ls_R_factor_all 0.0550
_refine_ls_R_factor_gt 0.0517
_refine_ls_shift/su_max 0.000
_refine_ls_shift/su_mean 0.000
_refine_ls_structure_factor_coef Fsqd
_refine_ls_weighting_details 'w=1/[\s^2^(Fo^2^)+(0.1154P)^2^] where P=(Fo^2^+2Fc^2^)/3'
_refine_ls_weighting_scheme calc
_refine_ls_wR_factor_gt 0.1546
_refine_ls_wR_factor_ref 0.1585
_reflns_Friedel_coverage 0.433
_reflns_Friedel_fraction_full 0.526
_reflns_Friedel_fraction_max 0.489
_reflns_number_gt 1329
_reflns_number_total 1489
_reflns_threshold_expression 'I > 2\s(I)'
_cod_data_source_file d6mh00256k2.cif
_cod_data_source_block r_4_br_afla_ba_cl_390k_auto
_cod_database_code 1577022
_shelx_shelxl_version_number 2018/3
_chemical_oxdiff_formula 'C H N Br Cl '
_shelx_space_group_comment
;
The symmetry employed for this shelxl refinement is uniquely defined
by the following loop, which should always be used as a source of
symmetry information in preference to the above space-group names.
They are only intended as comments.
;
_shelx_estimated_absorpt_t_max 0.524
_shelx_estimated_absorpt_t_min 0.402
_reflns_odcompleteness_completeness 97.52
_reflns_odcompleteness_iscentric 1
_reflns_odcompleteness_theta 66.97
_olex2_refinement_description
;
1. Fixed Uiso
 At 1.2 times of:
  All C(H) groups, All N(H,H,H) groups
 At 1.5 times of:
  All C(H,H,H) groups
2.a Ternary CH refined with riding coordinates:
 C2(H2)
2.b Aromatic/amide H refined with riding coordinates:
 C4(H4), C5(H5), C7(H7), C8(H8)
2.c Idealised Me refined as rotating group:
 N1(H1A,H1B,H1C), C1(H1D,H1E,H1F)
;
_olex2_submission_special_instructions 'No special instructions were received'
_oxdiff_exptl_absorpt_empirical_details
;
Empirical correction (ABSPACK) includes:
- Absorption correction using spherical harmonics
- Frame scaling
;
_oxdiff_exptl_absorpt_empirical_full_max 1.815
_oxdiff_exptl_absorpt_empirical_full_min 0.575

loop_
_space_group_symop_operation_xyz
'x, y, z'
'-x, y+1/2, -z'

loop_
_atom_site_label
_atom_site_type_symbol
_atom_site_fract_x
_atom_site_fract_y
_atom_site_fract_z
_atom_site_U_iso_or_equiv
_atom_site_adp_type
_atom_site_occupancy
_atom_site_site_symmetry_order
_atom_site_calc_flag
_atom_site_refinement_flags_posn
_atom_site_refinement_flags_adp
_atom_site_refinement_flags_occupancy
_atom_site_disorder_assembly
_atom_site_disorder_group
Br1 Br 0.0382(2) 0.09832(15) 0.07178(9) 0.1205(6) Uani 1 1 d . . . . .
Cl1 Cl 0.8112(3) 0.2675(3) 0.47472(16) 0.0884(6) Uani 1 1 d . . . . .
N1 N 0.6709(10) 0.6849(11) 0.4170(5) 0.0783(16) Uani 1 1 d . . . . .
H1A H 0.713055 0.566053 0.431829 0.094 Uiso 1 1 calc R U . . .
H1B H 0.529336 0.710700 0.442243 0.094 Uiso 1 1 calc R U . . .
H1C H 0.784890 0.762804 0.444383 0.094 Uiso 1 1 calc R U . . .
C1 C 0.542(3) 0.9075(15) 0.2819(11) 0.126(4) Uani 1 1 d . . . . .
H1D H 0.406367 0.929532 0.322191 0.188 Uiso 1 1 calc R U . . .
H1E H 0.488037 0.915478 0.210775 0.188 Uiso 1 1 calc R U . . .
H1F H 0.665024 1.001074 0.298030 0.188 Uiso 1 1 calc R U . . .
C2 C 0.6471(15) 0.7099(12) 0.3056(7) 0.0810(19) Uani 1 1 d . . . . .
H2 H 0.810791 0.705337 0.281341 0.097 Uiso 1 1 calc R U . . .
C3 C 0.4981(12) 0.5577(10) 0.2518(5) 0.0666(15) Uani 1 1 d . . . . .
C4 C 0.2994(13) 0.4731(11) 0.2937(5) 0.0698(16) Uani 1 1 d . . . . .
H4 H 0.259574 0.509292 0.358427 0.084 Uiso 1 1 calc R U . . .
C5 C 0.1623(14) 0.3382(11) 0.2417(6) 0.0736(16) Uani 1 1 d . . . . .
H5 H 0.030234 0.283583 0.270459 0.088 Uiso 1 1 calc R U . . .
C6 C 0.2223(14) 0.2839(12) 0.1456(6) 0.0785(19) Uani 1 1 d . . . . .
C7 C 0.4181(16) 0.3614(17) 0.1019(6) 0.089(2) Uani 1 1 d . . . . .
H7 H 0.457687 0.323811 0.037429 0.107 Uiso 1 1 calc R U . . .
C8 C 0.5566(16) 0.4987(14) 0.1572(6) 0.082(2) Uani 1 1 d . . . . .
H8 H 0.691189 0.550905 0.129159 0.098 Uiso 1 1 calc R U . . .

loop_
_atom_site_aniso_label
_atom_site_aniso_U_11
_atom_site_aniso_U_22
_atom_site_aniso_U_33
_atom_site_aniso_U_23
_atom_site_aniso_U_13
_atom_site_aniso_U_12
Br1 0.1246(9) 0.1247(9) 0.1121(8) -0.0506(7) 0.0097(6) -0.0193(7)
Cl1 0.0645(9) 0.1046(13) 0.0955(12) 0.0260(11) 0.0028(8) 0.0070(10)
N1 0.060(3) 0.087(4) 0.087(4) -0.001(3) -0.005(3) -0.004(3)
C1 0.181(12) 0.068(5) 0.124(9) 0.017(5) -0.012(8) -0.004(7)
C2 0.075(4) 0.075(4) 0.094(5) 0.008(4) 0.009(4) -0.009(4)
C3 0.059(3) 0.066(4) 0.073(3) 0.009(3) -0.003(3) 0.006(3)
C4 0.069(4) 0.077(4) 0.065(3) -0.006(3) 0.014(3) 0.001(3)
C5 0.078(4) 0.072(4) 0.072(4) -0.010(3) 0.014(3) -0.006(3)
C6 0.081(4) 0.076(4) 0.076(4) -0.012(4) -0.003(3) -0.001(4)
C7 0.087(5) 0.115(6) 0.065(4) -0.008(4) 0.010(4) 0.006(5)
C8 0.081(4) 0.104(5) 0.062(3) 0.010(4) 0.012(3) -0.003(4)

loop_
_atom_type_symbol
_atom_type_description
_atom_type_scat_dispersion_real
_atom_type_scat_dispersion_imag
_atom_type_scat_source
C C 0.0181 0.0091 'International Tables Vol C Tables 4.2.6.8 and 6.1.1.4'
H H 0.0000 0.0000 'International Tables Vol C Tables 4.2.6.8 and 6.1.1.4'
Br Br -0.6763 1.2805 'International Tables Vol C Tables 4.2.6.8 and 6.1.1.4'
Cl Cl 0.3639 0.7018 'International Tables Vol C Tables 4.2.6.8 and 6.1.1.4'
N N 0.0311 0.0180 'International Tables Vol C Tables 4.2.6.8 and 6.1.1.4'

loop_
_geom_angle_atom_site_label_1
_geom_angle_atom_site_label_2
_geom_angle_atom_site_label_3
_geom_angle
_geom_angle_site_symmetry_1
_geom_angle_site_symmetry_3
_geom_angle_publ_flag
H1A N1 H1B 109.5 . . ?
H1A N1 H1C 109.5 . . ?
H1B N1 H1C 109.5 . . ?
C2 N1 H1A 109.5 . . ?
C2 N1 H1B 109.5 . . ?
C2 N1 H1C 109.5 . . ?
H1D C1 H1E 109.5 . . ?
H1D C1 H1F 109.5 . . ?
H1E C1 H1F 109.5 . . ?
C2 C1 H1D 109.5 . . ?
C2 C1 H1E 109.5 . . ?
C2 C1 H1F 109.5 . . ?
N1 C2 C1 108.3(9) . . ?
N1 C2 H2 107.9 . . ?
N1 C2 C3 112.7(7) . . ?
C1 C2 H2 107.9 . . ?
C3 C2 C1 112.0(8) . . ?
C3 C2 H2 107.9 . . ?
C4 C3 C2 122.6(7) . . ?
C8 C3 C2 119.2(7) . . ?
C8 C3 C4 118.2(7) . . ?
C3 C4 H4 119.3 . . ?
C5 C4 C3 121.4(7) . . ?
C5 C4 H4 119.3 . . ?
C4 C5 H5 120.4 . . ?
C4 C5 C6 119.2(7) . . ?
C6 C5 H5 120.4 . . ?
C5 C6 Br1 120.4(6) . . ?
C7 C6 Br1 118.2(6) . . ?
C7 C6 C5 121.4(7) . . ?
C6 C7 H7 120.9 . . ?
C6 C7 C8 118.2(7) . . ?
C8 C7 H7 120.9 . . ?
C3 C8 C7 121.6(8) . . ?
C3 C8 H8 119.2 . . ?
C7 C8 H8 119.2 . . ?

loop_
_geom_bond_atom_site_label_1
_geom_bond_atom_site_label_2
_geom_bond_distance
_geom_bond_site_symmetry_2
_geom_bond_publ_flag
Br1 C6 1.882(7) . ?
N1 H1A 0.8900 . ?
N1 H1B 0.8900 . ?
N1 H1C 0.8900 . ?
N1 C2 1.470(11) . ?
C1 H1D 0.9600 . ?
C1 H1E 0.9600 . ?
C1 H1F 0.9600 . ?
C1 C2 1.537(14) . ?
C2 H2 0.9800 . ?
C2 C3 1.498(11) . ?
C3 C4 1.398(11) . ?
C3 C8 1.373(11) . ?
C4 H4 0.9300 . ?
C4 C5 1.367(10) . ?
C5 H5 0.9300 . ?
C5 C6 1.384(10) . ?
C6 C7 1.374(13) . ?
C7 H7 0.9300 . ?
C7 C8 1.403(14) . ?
C8 H8 0.9300 . ?

loop_
_geom_hbond_atom_site_label_D
_geom_hbond_atom_site_label_H
_geom_hbond_atom_site_label_A
_geom_hbond_distance_DH
_geom_hbond_distance_HA
_geom_hbond_distance_DA
_geom_hbond_angle_DHA
_geom_hbond_site_symmetry_A
_geom_hbond_publ_flag
N1 H1A Cl1 0.89 2.24 3.132(8) 177.8 . yes
N1 H1B Cl1 0.89 2.28 3.164(7) 173.2 2_656 yes

loop_
_geom_torsion_atom_site_label_1
_geom_torsion_atom_site_label_2
_geom_torsion_atom_site_label_3
_geom_torsion_atom_site_label_4
_geom_torsion
_geom_torsion_site_symmetry_1
_geom_torsion_site_symmetry_2
_geom_torsion_site_symmetry_3
_geom_torsion_site_symmetry_4
_geom_torsion_publ_flag
Br1 C6 C7 C8 -179.5(7) . . . . ?
N1 C2 C3 C4 34.5(10) . . . . ?
N1 C2 C3 C8 -145.9(7) . . . . ?
C1 C2 C3 C4 -88.0(11) . . . . ?
C1 C2 C3 C8 91.6(11) . . . . ?
C2 C3 C4 C5 178.1(7) . . . . ?
C2 C3 C8 C7 -177.7(8) . . . . ?
C3 C4 C5 C6 0.3(12) . . . . ?
C4 C3 C8 C7 1.9(12) . . . . ?
C4 C5 C6 Br1 179.9(6) . . . . ?
C4 C5 C6 C7 0.6(13) . . . . ?
C5 C6 C7 C8 -0.3(14) . . . . ?
C6 C7 C8 C3 -1.0(14) . . . . ?
C8 C3 C4 C5 -1.5(11) . . . . ?
